data_4344466
loop_
_publ_author_name
'Zhiguo Xia'
'Shihai Miao'
'Mingyue Chen'
'Maxim S. Molokeev'
'Quanlin Liu'

_publ_section_title
;
 Structure, crystallographic Sites and Tunable Luminescence Properties of
 Eu2+ and Ce3+/Li+-activated Ca1.65Sr0.35SiO4 Phosphor
;
_journal_issue 16
_journal_name_full 'Inorganic Chemistry'
_journal_page_first 7684
_journal_page_last 7691
_journal_paper_doi 10.1021/acs.inorgchem.5b00455
_journal_volume 54
_journal_year 2015
_chemical_formula_sum 'Ca19.81 Eu1.2 O48 Si12 Sr3'
_chemical_formula_weight 2344.21
_space_group_IT_number 33
_symmetry_cell_setting orthorhombic
_symmetry_space_group_name_Hall 'P 2c -2n'
_symmetry_space_group_name_H-M 'P n a 21'
_cell_angle_alpha 90
_cell_angle_beta 90
_cell_angle_gamma 90
_cell_formula_units_Z 1
_cell_length_a 20.4644(20)
_cell_length_b 9.31815(87)
_cell_length_c 5.54812(50)
_cell_measurement_temperature 300
_cell_volume 1057.97(17)
_diffrn_ambient_temperature 300
_diffrn_measurement_device_type
;
D8 ADVANCE Bruker
;
_diffrn_radiation_monochromator none
_diffrn_radiation_probe x-ray
_diffrn_radiation_type
;
 Cu K\a~1~~2~
;
_exptl_absorpt_coefficient_mu 43.060
_exptl_crystal_density_diffrn 3.679142
_pd_char_colour
;
colourless
;
_pd_meas_2theta_range_inc 0.02
_pd_meas_2theta_range_max 120
_pd_meas_2theta_range_min 10
_pd_meas_scan_method step
_pd_proc_ls_pref_orient_corr
;
Anisotropic model of PO. Spherical harmonics 8 ordrer.
 Jarvinen (1993). Application of symmetrized harmonics expansion to correction
of the preferred orientation effect. - J. Appl. Cryst. 26 p525-531.
;
_pd_proc_ls_profile_function PearsonVII
_pd_proc_ls_prof_R_factor 12.379
_pd_proc_ls_prof_wR_expected 12.980
_pd_proc_ls_prof_wR_factor 16.309
_pd_proc_number_of_points 5500
_pd_spec_mount_mode reflection
_refine_ls_goodness_of_fit_all 1.256
_refine_ls_R_I_factor 4.75
_refine_ls_shift/su_max 0.01000
_cod_data_source_file Ca1p65Sr0p25SiO4-0p1Eu.cif
_cod_data_source_block a
_cod_original_sg_symbol_Hall
;
P 2c -2n
;
_cod_original_sg_symbol_H-M Pna21
_cod_original_formula_sum
;
Ca19.81 Eu1.20 O48 Si12 Sr3
;
_cod_database_code 4344466
_cod_database_fobs_code 4344466

loop_
_symmetry_equiv_pos_as_xyz
'x, y, z'
'-x, -y, z+1/2'
'-x+1/2, y+1/2, z+1/2'
'x+1/2, -y+1/2, z'

loop_
_atom_site_label
_atom_site_type_symbol
_atom_site_fract_x
_atom_site_fract_y
_atom_site_fract_z
_atom_site_occupancy
_atom_site_B_iso_or_equiv
Ca1 Ca 0.77604(87) 0.0833(17) 0.7465 0.825 1.00(50)
Ca2 Ca 0.44336(89) 0.0576(16) 0.7831(39) 0.825 1.00(56)
Ca3 Ca 0.11762(86) 0.0812(17) 0.7205(39) 0.825 1.00(57)
Ca4 Ca 0.99395(97) 0.8030(21) 0.7408(61) 0.827 3.00(68)
Ca5 Ca 0.6676(12) 0.7925(22) 0.7487(56) 0.825 3.00(62)
Ca6 Ca 0.3297(11) 0.7894(22) 0.7303(54) 0.825 3.00(59)
Sr1 Sr 0.77604(87) 0.0833(17) 0.7465 0.125 1.00(50)
Sr2 Sr 0.44336(89) 0.0576(16) 0.7831(39) 0.125 1.00(56)
Sr3 Sr 0.11762(86) 0.0812(17) 0.7205(39) 0.125 1.00(57)
Sr4 Sr 0.99395(97) 0.8030(21) 0.7408(61) 0.125 3.00(68)
Sr5 Sr 0.6676(12) 0.7925(22) 0.7487(56) 0.125 3.00(62)
Sr6 Sr 0.3297(11) 0.7894(22) 0.7303(54) 0.125 3.00(59)
Eu1 Eu 0.77604(87) 0.0833(17) 0.7465 0.05 1.00(50)
Eu2 Eu 0.44336(89) 0.0576(16) 0.7831(39) 0.05 1.00(56)
Eu3 Eu 0.11762(86) 0.0812(17) 0.7205(39) 0.05 1.00(57)
Eu4 Eu 0.99395(97) 0.8030(21) 0.7408(61) 0.05 3.00(68)
Eu5 Eu 0.6676(12) 0.7925(22) 0.7487(56) 0.05 3.00(62)
Eu6 Eu 0.3297(11) 0.7894(22) 0.7303(54) 0.05 3.00(59)
Si1 Si 0.2626(15) 0.0637(31) 0.7518(67) 1 2.00(43)
Si2 Si 0.9264(18) 0.0793(34) 0.7485(64) 1 2.00(43)
Si3 Si 0.5916(19) 0.0916(37) 0.7342(68) 1 2.00(43)
O1 O 0.7605(46) 0.8523(75) 0.483(15) 1 2.69(47)
O2 O 0.7696(43) 0.8631(78) 0.013(17) 1 2.69(47)
O3 O 0.7791(42) 0.0597(67) 0.221(12) 1 2.69(47)
O4 O 0.6648(38) 0.9330(70) 0.205(16) 1 2.69(47)
O5 O 0.6095(35) 0.4375(78) 0.1766(92) 1 2.69(47)
O6 O 0.5851(44) 0.6955(88) 0.036(14) 1 2.69(47)
O7 O 0.4968(39) 0.5567(79) 0.283(17) 1 2.69(47)
O8 O 0.5949(46) 0.6691(86) 0.471(17) 1 2.69(47)
O9 O 0.9480(45) 0.4462(68) 0.199(11) 1 2.69(47)
O10 O 0.9232(49) 0.6860(91) 0.005(16) 1 2.69(47)
O11 O 0.9233(49) 0.6838(84) 0.467(15) 1 2.69(47)
O12 O 0.8364(39) 0.5452(78) 0.169(13) 1 2.69(47)

loop_
_diffrn_radiation_wavelength
_diffrn_radiation_wavelength_wt
1.5406 1.0000
1.5443 0.5000

loop_
_geom_angle_atom_site_label_1
_geom_angle_atom_site_label_2
_geom_angle_atom_site_label_3
_geom_angle
_geom_angle_site_symmetry_1
_geom_angle_site_symmetry_3
O1 Ca1 O2 69.8(36) 1_545 1_546
O1 Ca1 O3 52.1(53) 1_545 1_555
O1 Ca1 O3 119.4(42) 1_545 1_556
O1 Ca1 O5 67.5(36) 1_545 3_645
O1 Ca1 O8 123.5(55) 1_545 3_645
O1 Ca1 O12 70.1(37) 1_545 3_645
O1 Ca1 O2 114.8(39) 3_645 1_546
O1 Ca1 O3 121.1(43) 3_645 1_555
O1 Ca1 O3 68.3(33) 3_645 1_556
O1 Ca1 O5 135.1(69) 3_645 3_645
O1 Ca1 O8 79.2(28) 3_645 3_645
O1 Ca1 O12 87.8(26) 3_645 3_645
O2 Ca1 O3 121.5(47) 1_546 1_555
O2 Ca1 O3 49.6(61) 1_546 1_556
O2 Ca1 O5 74.1(31) 1_546 3_645
O2 Ca1 O8 91.1(26) 1_546 3_645
O2 Ca1 O12 86.2(27) 1_546 3_645
O3 Ca1 O5 78.6(23) 1_555 3_645
O3 Ca1 O8 114.3(40) 1_555 3_645
O3 Ca1 O12 80.1(27) 1_555 3_645
O3 Ca1 O5 94.6(21) 1_556 3_645
O3 Ca1 O8 65.9(41) 1_556 3_645
O3 Ca1 O12 101.1(29) 1_556 3_645
O5 Ca1 O8 56.1(54) 3_645 3_645
O5 Ca1 O12 137.1(76) 3_645 3_645
Si3 Ca2 O4 86.8(24) 2_655 2_665
Si3 Ca2 O6 140.2(70) 2_655 2_665
Si3 Ca2 O8 92.5(20) 2_655 2_665
Si3 Ca2 O9 100.3(20) 2_655 3_645
Si3 Ca2 O9 32.4(79) 2_655 4_456
Si3 Ca2 O10 32.2(98) 2_655 4_456
Si3 Ca2 O11 96.5(20) 2_655 4_455
O4 Ca2 O6 70.3(37) 2_665 2_665
O4 Ca2 O8 76.5(32) 2_665 2_665
O4 Ca2 O9 149(12) 2_665 3_645
O4 Ca2 O9 103.5(36) 2_665 4_456
O4 Ca2 O10 88.2(29) 2_665 4_456
O4 Ca2 O11 76.9(33) 2_665 4_455
O6 Ca2 O8 51.5(63) 2_665 2_665
O6 Ca2 O9 116.4(44) 2_665 3_645
O6 Ca2 O9 121.4(46) 2_665 4_456
O6 Ca2 O11 108.7(34) 2_665 4_455
O8 Ca2 O9 133.1(73) 2_665 3_645
O8 Ca2 O9 70.2(35) 2_665 4_456
O8 Ca2 O10 123.9(56) 2_665 4_456
O8 Ca2 O11 151(13) 2_665 4_455
O9 Ca2 O9 98.3(28) 3_645 4_456
O9 Ca2 O10 82.4(28) 3_645 4_456
O9 Ca2 O11 71.9(35) 3_645 4_455
O9 Ca2 O10 61.5(45) 4_456 4_456
O9 Ca2 O11 127.1(54) 4_456 4_455
O10 Ca2 O11 65.6(42) 4_456 4_455
Si1 Ca3 O1 31(10) 1_555 2_665
Si1 Ca3 O2 33.1(94) 1_555 2_665
Si1 Ca3 O3 29(10) 1_555 2_655
Si1 Ca3 O5 96.3(17) 1_555 4_455
Si1 Ca3 O5 90.2(19) 1_555 4_456
Si1 Ca3 O8 98.7(23) 1_555 4_455
Si1 Ca3 O10 113.1(34) 1_555 2_665
Si1 Ca3 O11 108.8(30) 1_555 2_665
O1 Ca3 O2 55.5(61) 2_665 2_665
O1 Ca3 O3 52.6(63) 2_665 2_655
O1 Ca3 O5 123.4(48) 2_665 4_455
O1 Ca3 O5 65.1(39) 2_665 4_456
O1 Ca3 O7 141.2(98) 2_665 3_545
O1 Ca3 O8 124.6(58) 2_665 4_455
O1 Ca3 O10 108.7(37) 2_665 2_665
O1 Ca3 O11 81.1(28) 2_665 2_665
O2 Ca3 O3 50.2(68) 2_665 2_655
O2 Ca3 O5 67.9(37) 2_665 4_455
O2 Ca3 O5 120.4(47) 2_665 4_456
O2 Ca3 O8 95.5(28) 2_665 4_455
O2 Ca3 O10 85.2(29) 2_665 2_665
O2 Ca3 O11 109.4(38) 2_665 2_665
O3 Ca3 O5 91.1(21) 2_655 4_455
O3 Ca3 O5 91.1(23) 2_655 4_456
O3 Ca3 O7 141.8(95) 2_655 3_545
O3 Ca3 O8 72.4(34) 2_655 4_455
O3 Ca3 O10 135.2(79) 2_655 2_665
O3 Ca3 O11 133.4(72) 2_655 2_665
O5 Ca3 O7 94.9(28) 4_455 3_545
O5 Ca3 O8 56.1(49) 4_455 4_455
O5 Ca3 O10 64.8(39) 4_455 2_665
O5 Ca3 O11 122.1(45) 4_455 2_665
O5 Ca3 O7 77.5(32) 4_456 3_545
O5 Ca3 O8 115.6(40) 4_456 4_455
O5 Ca3 O10 119.4(45) 4_456 2_665
O5 Ca3 O11 62.2(41) 4_456 2_665
O7 Ca3 O8 80.1(31) 3_545 4_455
O7 Ca3 O10 80.3(32) 3_545 2_665
O7 Ca3 O11 72.6(37) 3_545 2_665
O8 Ca3 O10 114.8(44) 4_455 2_665
O8 Ca3 O11 152(14) 4_455 2_665
O10 Ca3 O11 57.5(55) 2_665 2_665
Si2 Ca4 O5 32.3(84) 1_565 3_655
Si2 Ca4 O6 109.9(30) 1_565 4_566
Si2 Ca4 O7 33.1(84) 1_565 3_655
Si2 Ca4 O7 67.6(31) 1_565 4_565
Si2 Ca4 O8 107.5(29) 1_565 4_565
Si2 Ca4 O10 96.3(25) 1_565 1_556
Si2 Ca4 O11 97.7(24) 1_565 1_555
O5 Ca4 O6 137.1(80) 3_655 4_566
O5 Ca4 O7 65.3(40) 3_655 3_655
O5 Ca4 O7 70.1(35) 3_655 4_565
O5 Ca4 O8 123.5(56) 3_655 4_565
O5 Ca4 O9 145.2(96) 3_655 2_765
O5 Ca4 O10 78.3(33) 3_655 1_556
O5 Ca4 O11 68.1(41) 3_655 1_555
O6 Ca4 O7 82.5(31) 4_566 3_655
O6 Ca4 O7 124.7(60) 4_566 4_565
O6 Ca4 O8 77.2(35) 4_566 4_565
O6 Ca4 O9 73.9(34) 4_566 2_765
O6 Ca4 O10 93.1(32) 4_566 1_556
O6 Ca4 O11 152(15) 4_566 1_555
O7 Ca4 O7 68.4(41) 3_655 4_565
O7 Ca4 O8 83.8(29) 3_655 4_565
O7 Ca4 O9 148(11) 3_655 2_765
O7 Ca4 O10 116.8(49) 3_655 1_556
O7 Ca4 O11 125.1(60) 3_655 1_555
O7 Ca4 O8 54.4(66) 4_565 4_565
O7 Ca4 O9 108.5(32) 4_565 2_765
O7 Ca4 O10 142(11) 4_565 1_556
O7 Ca4 O11 70.1(41) 4_565 1_555
O8 Ca4 O9 70.9(38) 4_565 2_765
O8 Ca4 O11 99.5(35) 4_565 1_555
O9 Ca4 O10 85.6(29) 2_765 1_556
O9 Ca4 O11 78.7(31) 2_765 1_555
O10 Ca4 O11 78.8(36) 1_556 1_555
O1 Ca5 O2 70.5(41) 1_555 1_556
O1 Ca5 O3 79.5(30) 1_555 3_655
O1 Ca5 O4 116.2(46) 1_555 1_556
O1 Ca5 O8 101.5(35) 1_555 1_555
O1 Ca5 O9 118.7(51) 1_555 3_655
O1 Ca5 O12 72.2(35) 1_555 3_655
O2 Ca5 O3 84.4(27) 1_556 3_655
O2 Ca5 O4 53.6(64) 1_556 1_556
O2 Ca5 O6 105.7(36) 1_556 1_556
O2 Ca5 O9 126.9(64) 1_556 3_655
O2 Ca5 O12 83.4(27) 1_556 3_655
O3 Ca5 O4 118.3(43) 3_655 1_556
O3 Ca5 O6 91.2(27) 3_655 1_556
O3 Ca5 O8 79.2(31) 3_655 1_555
O3 Ca5 O9 147(11) 3_655 3_655
O3 Ca5 O12 152(12) 3_655 3_655
O4 Ca5 O6 65.5(44) 1_556 1_556
O4 Ca5 O8 140.2(99) 1_556 1_555
O4 Ca5 O9 80.5(25) 1_556 3_655
O4 Ca5 O12 73.3(32) 1_556 3_655
O6 Ca5 O8 79.6(34) 1_556 1_555
O6 Ca5 O9 71.1(38) 1_556 3_655
O6 Ca5 O12 116.8(45) 1_556 3_655
O8 Ca5 O9 70.1(40) 1_555 3_655
O8 Ca5 O12 109.1(38) 1_555 3_655
O9 Ca5 O12 56.4(53) 3_655 3_655
Si1 Ca6 O1 103.4(25) 1_565 4_465
Si1 Ca6 O2 104.3(25) 1_565 4_466
Si1 Ca6 O3 29.7(98) 1_565 2_665
Si1 Ca6 O4 31.2(81) 1_565 2_675
Si1 Ca6 O10 105.1(28) 1_565 4_466
Si1 Ca6 O11 107.9(30) 1_565 4_465
Si1 Ca6 O12 61.1(34) 1_565 4_466
O1 Ca6 O2 75.4(36) 4_465 4_466
O1 Ca6 O3 77.4(32) 4_465 2_665
O1 Ca6 O4 123.3(51) 4_465 2_675
O1 Ca6 O5 75.8(31) 4_465 2_665
O1 Ca6 O10 151(15) 4_465 4_466
O1 Ca6 O11 100.4(35) 4_465 4_465
O1 Ca6 O12 144(10) 4_465 4_466
O2 Ca6 O3 84.1(27) 4_466 2_665
O2 Ca6 O4 129.5(62) 4_466 2_675
O2 Ca6 O5 80.4(27) 4_466 2_665
O2 Ca6 O10 92.8(32) 4_466 4_466
O2 Ca6 O11 148(13) 4_466 4_465
O2 Ca6 O12 78.1(31) 4_466 4_466
O3 Ca6 O4 60.2(44) 2_665 2_675
O3 Ca6 O5 152(13) 2_665 2_665
O3 Ca6 O10 128.4(69) 2_665 4_466
O3 Ca6 O11 127.1(66) 2_665 4_465
O3 Ca6 O12 76.8(28) 2_665 4_466
O4 Ca6 O5 145.6(94) 2_675 2_665
O4 Ca6 O10 84.6(29) 2_675 4_466
O4 Ca6 O11 80.2(30) 2_675 4_465
O4 Ca6 O12 60.7(44) 2_675 4_466
O5 Ca6 O10 76.3(33) 2_665 4_466
O5 Ca6 O11 67.5(41) 2_665 4_465
O5 Ca6 O12 122.3(46) 2_665 4_466
O10 Ca6 O11 75.4(40) 4_466 4_465
O10 Ca6 O12 52.4(66) 4_466 4_466
O11 Ca6 O12 114.6(43) 4_465 4_466
O1 Sr1 O2 69.8(36) 1_545 1_546
O1 Sr1 O3 52.1(53) 1_545 1_555
O1 Sr1 O3 119.4(42) 1_545 1_556
O1 Sr1 O5 67.5(36) 1_545 3_645
O1 Sr1 O8 123.5(55) 1_545 3_645
O1 Sr1 O12 70.1(37) 1_545 3_645
O1 Sr1 O2 114.8(39) 3_645 1_546
O1 Sr1 O3 121.1(43) 3_645 1_555
O1 Sr1 O3 68.3(33) 3_645 1_556
O1 Sr1 O5 135.1(69) 3_645 3_645
O1 Sr1 O8 79.2(28) 3_645 3_645
O1 Sr1 O12 87.8(26) 3_645 3_645
O2 Sr1 O3 121.5(47) 1_546 1_555
O2 Sr1 O3 49.6(61) 1_546 1_556
O2 Sr1 O5 74.1(31) 1_546 3_645
O2 Sr1 O8 91.1(26) 1_546 3_645
O2 Sr1 O12 86.2(27) 1_546 3_645
O3 Sr1 O5 78.6(23) 1_555 3_645
O3 Sr1 O8 114.3(40) 1_555 3_645
O3 Sr1 O12 80.1(27) 1_555 3_645
O3 Sr1 O5 94.6(21) 1_556 3_645
O3 Sr1 O8 65.9(41) 1_556 3_645
O3 Sr1 O12 101.1(29) 1_556 3_645
O5 Sr1 O8 56.1(54) 3_645 3_645
O5 Sr1 O12 137.1(76) 3_645 3_645
Si3 Sr2 O4 86.8(24) 2_655 2_665
Si3 Sr2 O6 140.2(70) 2_655 2_665
Si3 Sr2 O8 92.5(20) 2_655 2_665
Si3 Sr2 O9 100.3(20) 2_655 3_645
Si3 Sr2 O9 32.4(79) 2_655 4_456
Si3 Sr2 O10 32.2(98) 2_655 4_456
Si3 Sr2 O11 96.5(20) 2_655 4_455
O4 Sr2 O6 70.3(37) 2_665 2_665
O4 Sr2 O8 76.5(32) 2_665 2_665
O4 Sr2 O9 149(12) 2_665 3_645
O4 Sr2 O9 103.5(36) 2_665 4_456
O4 Sr2 O10 88.2(29) 2_665 4_456
O4 Sr2 O11 76.9(33) 2_665 4_455
O6 Sr2 O8 51.5(63) 2_665 2_665
O6 Sr2 O9 116.4(44) 2_665 3_645
O6 Sr2 O9 121.4(46) 2_665 4_456
O6 Sr2 O11 108.7(34) 2_665 4_455
O8 Sr2 O9 133.1(73) 2_665 3_645
O8 Sr2 O9 70.2(35) 2_665 4_456
O8 Sr2 O10 123.9(56) 2_665 4_456
O8 Sr2 O11 151(13) 2_665 4_455
O9 Sr2 O9 98.3(28) 3_645 4_456
O9 Sr2 O10 82.4(28) 3_645 4_456
O9 Sr2 O11 71.9(35) 3_645 4_455
O9 Sr2 O10 61.5(45) 4_456 4_456
O9 Sr2 O11 127.1(54) 4_456 4_455
O10 Sr2 O11 65.6(42) 4_456 4_455
Si1 Sr3 O1 31(10) 1_555 2_665
Si1 Sr3 O2 33.1(94) 1_555 2_665
Si1 Sr3 O3 29(10) 1_555 2_655
Si1 Sr3 O5 96.3(17) 1_555 4_455
Si1 Sr3 O5 90.2(19) 1_555 4_456
Si1 Sr3 O8 98.7(23) 1_555 4_455
Si1 Sr3 O10 113.1(34) 1_555 2_665
Si1 Sr3 O11 108.8(30) 1_555 2_665
O1 Sr3 O2 55.5(61) 2_665 2_665
O1 Sr3 O3 52.6(63) 2_665 2_655
O1 Sr3 O5 123.4(48) 2_665 4_455
O1 Sr3 O5 65.1(39) 2_665 4_456
O1 Sr3 O7 141.2(98) 2_665 3_545
O1 Sr3 O8 124.6(58) 2_665 4_455
O1 Sr3 O10 108.7(37) 2_665 2_665
O1 Sr3 O11 81.1(28) 2_665 2_665
O2 Sr3 O3 50.2(68) 2_665 2_655
O2 Sr3 O5 67.9(37) 2_665 4_455
O2 Sr3 O5 120.4(47) 2_665 4_456
O2 Sr3 O8 95.5(28) 2_665 4_455
O2 Sr3 O10 85.2(29) 2_665 2_665
O2 Sr3 O11 109.4(38) 2_665 2_665
O3 Sr3 O5 91.1(21) 2_655 4_455
O3 Sr3 O5 91.1(23) 2_655 4_456
O3 Sr3 O7 141.8(95) 2_655 3_545
O3 Sr3 O8 72.4(34) 2_655 4_455
O3 Sr3 O10 135.2(79) 2_655 2_665
O3 Sr3 O11 133.4(72) 2_655 2_665
O5 Sr3 O7 94.9(28) 4_455 3_545
O5 Sr3 O8 56.1(49) 4_455 4_455
O5 Sr3 O10 64.8(39) 4_455 2_665
O5 Sr3 O11 122.1(45) 4_455 2_665
O5 Sr3 O7 77.5(32) 4_456 3_545
O5 Sr3 O8 115.6(40) 4_456 4_455
O5 Sr3 O10 119.4(45) 4_456 2_665
O5 Sr3 O11 62.2(41) 4_456 2_665
O7 Sr3 O8 80.1(31) 3_545 4_455
O7 Sr3 O10 80.3(32) 3_545 2_665
O7 Sr3 O11 72.6(37) 3_545 2_665
O8 Sr3 O10 114.8(44) 4_455 2_665
O8 Sr3 O11 152(14) 4_455 2_665
O10 Sr3 O11 57.5(55) 2_665 2_665
Si2 Sr4 O5 32.3(84) 1_565 3_655
Si2 Sr4 O6 109.9(30) 1_565 4_566
Si2 Sr4 O7 33.1(84) 1_565 3_655
Si2 Sr4 O7 67.6(31) 1_565 4_565
Si2 Sr4 O8 107.5(29) 1_565 4_565
Si2 Sr4 O10 96.3(25) 1_565 1_556
Si2 Sr4 O11 97.7(24) 1_565 1_555
O5 Sr4 O6 137.1(80) 3_655 4_566
O5 Sr4 O7 65.3(40) 3_655 3_655
O5 Sr4 O7 70.1(35) 3_655 4_565
O5 Sr4 O8 123.5(56) 3_655 4_565
O5 Sr4 O9 145.2(96) 3_655 2_765
O5 Sr4 O10 78.3(33) 3_655 1_556
O5 Sr4 O11 68.1(41) 3_655 1_555
O6 Sr4 O7 82.5(31) 4_566 3_655
O6 Sr4 O7 124.7(60) 4_566 4_565
O6 Sr4 O8 77.2(35) 4_566 4_565
O6 Sr4 O9 73.9(34) 4_566 2_765
O6 Sr4 O10 93.1(32) 4_566 1_556
O6 Sr4 O11 152(15) 4_566 1_555
O7 Sr4 O7 68.4(41) 3_655 4_565
O7 Sr4 O8 83.8(29) 3_655 4_565
O7 Sr4 O9 148(11) 3_655 2_765
O7 Sr4 O10 116.8(49) 3_655 1_556
O7 Sr4 O11 125.1(60) 3_655 1_555
O7 Sr4 O8 54.4(66) 4_565 4_565
O7 Sr4 O9 108.5(32) 4_565 2_765
O7 Sr4 O10 142(11) 4_565 1_556
O7 Sr4 O11 70.1(41) 4_565 1_555
O8 Sr4 O9 70.9(38) 4_565 2_765
O8 Sr4 O11 99.5(35) 4_565 1_555
O9 Sr4 O10 85.6(29) 2_765 1_556
O9 Sr4 O11 78.7(31) 2_765 1_555
O10 Sr4 O11 78.8(36) 1_556 1_555
O1 Sr5 O2 70.5(41) 1_555 1_556
O1 Sr5 O3 79.5(30) 1_555 3_655
O1 Sr5 O4 116.2(46) 1_555 1_556
O1 Sr5 O8 101.5(35) 1_555 1_555
O1 Sr5 O9 118.7(51) 1_555 3_655
O1 Sr5 O12 72.2(35) 1_555 3_655
O2 Sr5 O3 84.4(27) 1_556 3_655
O2 Sr5 O4 53.6(64) 1_556 1_556
O2 Sr5 O6 105.7(36) 1_556 1_556
O2 Sr5 O9 126.9(64) 1_556 3_655
O2 Sr5 O12 83.4(27) 1_556 3_655
O3 Sr5 O4 118.3(43) 3_655 1_556
O3 Sr5 O6 91.2(27) 3_655 1_556
O3 Sr5 O8 79.2(31) 3_655 1_555
O3 Sr5 O9 147(11) 3_655 3_655
O3 Sr5 O12 152(12) 3_655 3_655
O4 Sr5 O6 65.5(44) 1_556 1_556
O4 Sr5 O8 140.2(99) 1_556 1_555
O4 Sr5 O9 80.5(25) 1_556 3_655
O4 Sr5 O12 73.3(32) 1_556 3_655
O6 Sr5 O8 79.6(34) 1_556 1_555
O6 Sr5 O9 71.1(38) 1_556 3_655
O6 Sr5 O12 116.8(45) 1_556 3_655
O8 Sr5 O9 70.1(40) 1_555 3_655
O8 Sr5 O12 109.1(38) 1_555 3_655
O9 Sr5 O12 56.4(53) 3_655 3_655
Si1 Sr6 O1 103.4(25) 1_565 4_465
Si1 Sr6 O2 104.3(25) 1_565 4_466
Si1 Sr6 O3 29.7(98) 1_565 2_665
Si1 Sr6 O4 31.2(81) 1_565 2_675
Si1 Sr6 O10 105.1(28) 1_565 4_466
Si1 Sr6 O11 107.9(30) 1_565 4_465
Si1 Sr6 O12 61.1(34) 1_565 4_466
O1 Sr6 O2 75.4(36) 4_465 4_466
O1 Sr6 O3 77.4(32) 4_465 2_665
O1 Sr6 O4 123.3(51) 4_465 2_675
O1 Sr6 O5 75.8(31) 4_465 2_665
O1 Sr6 O10 151(15) 4_465 4_466
O1 Sr6 O11 100.4(35) 4_465 4_465
O1 Sr6 O12 144(10) 4_465 4_466
O2 Sr6 O3 84.1(27) 4_466 2_665
O2 Sr6 O4 129.5(62) 4_466 2_675
O2 Sr6 O5 80.4(27) 4_466 2_665
O2 Sr6 O10 92.8(32) 4_466 4_466
O2 Sr6 O11 148(13) 4_466 4_465
O2 Sr6 O12 78.1(31) 4_466 4_466
O3 Sr6 O4 60.2(44) 2_665 2_675
O3 Sr6 O5 152(13) 2_665 2_665
O3 Sr6 O10 128.4(69) 2_665 4_466
O3 Sr6 O11 127.1(66) 2_665 4_465
O3 Sr6 O12 76.8(28) 2_665 4_466
O4 Sr6 O5 145.6(94) 2_675 2_665
O4 Sr6 O10 84.6(29) 2_675 4_466
O4 Sr6 O11 80.2(30) 2_675 4_465
O4 Sr6 O12 60.7(44) 2_675 4_466
O5 Sr6 O10 76.3(33) 2_665 4_466
O5 Sr6 O11 67.5(41) 2_665 4_465
O5 Sr6 O12 122.3(46) 2_665 4_466
O10 Sr6 O11 75.4(40) 4_466 4_465
O10 Sr6 O12 52.4(66) 4_466 4_466
O11 Sr6 O12 114.6(43) 4_465 4_466
O1 Eu1 O2 69.8(36) 1_545 1_546
O1 Eu1 O3 52.1(53) 1_545 1_555
O1 Eu1 O3 119.4(42) 1_545 1_556
O1 Eu1 O5 67.5(36) 1_545 3_645
O1 Eu1 O8 123.5(55) 1_545 3_645
O1 Eu1 O12 70.1(37) 1_545 3_645
O1 Eu1 O2 114.8(39) 3_645 1_546
O1 Eu1 O3 121.1(43) 3_645 1_555
O1 Eu1 O3 68.3(33) 3_645 1_556
O1 Eu1 O5 135.1(69) 3_645 3_645
O1 Eu1 O8 79.2(28) 3_645 3_645
O1 Eu1 O12 87.8(26) 3_645 3_645
O2 Eu1 O3 121.5(47) 1_546 1_555
O2 Eu1 O3 49.6(61) 1_546 1_556
O2 Eu1 O5 74.1(31) 1_546 3_645
O2 Eu1 O8 91.1(26) 1_546 3_645
O2 Eu1 O12 86.2(27) 1_546 3_645
O3 Eu1 O5 78.6(23) 1_555 3_645
O3 Eu1 O8 114.3(40) 1_555 3_645
O3 Eu1 O12 80.1(27) 1_555 3_645
O3 Eu1 O5 94.6(21) 1_556 3_645
O3 Eu1 O8 65.9(41) 1_556 3_645
O3 Eu1 O12 101.1(29) 1_556 3_645
O5 Eu1 O8 56.1(54) 3_645 3_645
O5 Eu1 O12 137.1(76) 3_645 3_645
Si3 Eu2 O4 86.8(24) 2_655 2_665
Si3 Eu2 O6 140.2(70) 2_655 2_665
Si3 Eu2 O8 92.5(20) 2_655 2_665
Si3 Eu2 O9 100.3(20) 2_655 3_645
Si3 Eu2 O9 32.4(79) 2_655 4_456
Si3 Eu2 O10 32.2(98) 2_655 4_456
Si3 Eu2 O11 96.5(20) 2_655 4_455
O4 Eu2 O6 70.3(37) 2_665 2_665
O4 Eu2 O8 76.5(32) 2_665 2_665
O4 Eu2 O9 149(12) 2_665 3_645
O4 Eu2 O9 103.5(36) 2_665 4_456
O4 Eu2 O10 88.2(29) 2_665 4_456
O4 Eu2 O11 76.9(33) 2_665 4_455
O6 Eu2 O8 51.5(63) 2_665 2_665
O6 Eu2 O9 116.4(44) 2_665 3_645
O6 Eu2 O9 121.4(46) 2_665 4_456
O6 Eu2 O11 108.7(34) 2_665 4_455
O8 Eu2 O9 133.1(73) 2_665 3_645
O8 Eu2 O9 70.2(35) 2_665 4_456
O8 Eu2 O10 123.9(56) 2_665 4_456
O8 Eu2 O11 151(13) 2_665 4_455
O9 Eu2 O9 98.3(28) 3_645 4_456
O9 Eu2 O10 82.4(28) 3_645 4_456
O9 Eu2 O11 71.9(35) 3_645 4_455
O9 Eu2 O10 61.5(45) 4_456 4_456
O9 Eu2 O11 127.1(54) 4_456 4_455
O10 Eu2 O11 65.6(42) 4_456 4_455
Si1 Eu3 O1 31(10) 1_555 2_665
Si1 Eu3 O2 33.1(94) 1_555 2_665
Si1 Eu3 O3 29(10) 1_555 2_655
Si1 Eu3 O5 96.3(17) 1_555 4_455
Si1 Eu3 O5 90.2(19) 1_555 4_456
Si1 Eu3 O8 98.7(23) 1_555 4_455
Si1 Eu3 O10 113.1(34) 1_555 2_665
Si1 Eu3 O11 108.8(30) 1_555 2_665
O1 Eu3 O2 55.5(61) 2_665 2_665
O1 Eu3 O3 52.6(63) 2_665 2_655
O1 Eu3 O5 123.4(48) 2_665 4_455
O1 Eu3 O5 65.1(39) 2_665 4_456
O1 Eu3 O7 141.2(98) 2_665 3_545
O1 Eu3 O8 124.6(58) 2_665 4_455
O1 Eu3 O10 108.7(37) 2_665 2_665
O1 Eu3 O11 81.1(28) 2_665 2_665
O2 Eu3 O3 50.2(68) 2_665 2_655
O2 Eu3 O5 67.9(37) 2_665 4_455
O2 Eu3 O5 120.4(47) 2_665 4_456
O2 Eu3 O8 95.5(28) 2_665 4_455
O2 Eu3 O10 85.2(29) 2_665 2_665
O2 Eu3 O11 109.4(38) 2_665 2_665
O3 Eu3 O5 91.1(21) 2_655 4_455
O3 Eu3 O5 91.1(23) 2_655 4_456
O3 Eu3 O7 141.8(95) 2_655 3_545
O3 Eu3 O8 72.4(34) 2_655 4_455
O3 Eu3 O10 135.2(79) 2_655 2_665
O3 Eu3 O11 133.4(72) 2_655 2_665
O5 Eu3 O7 94.9(28) 4_455 3_545
O5 Eu3 O8 56.1(49) 4_455 4_455
O5 Eu3 O10 64.8(39) 4_455 2_665
O5 Eu3 O11 122.1(45) 4_455 2_665
O5 Eu3 O7 77.5(32) 4_456 3_545
O5 Eu3 O8 115.6(40) 4_456 4_455
O5 Eu3 O10 119.4(45) 4_456 2_665
O5 Eu3 O11 62.2(41) 4_456 2_665
O7 Eu3 O8 80.1(31) 3_545 4_455
O7 Eu3 O10 80.3(32) 3_545 2_665
O7 Eu3 O11 72.6(37) 3_545 2_665
O8 Eu3 O10 114.8(44) 4_455 2_665
O8 Eu3 O11 152(14) 4_455 2_665
O10 Eu3 O11 57.5(55) 2_665 2_665
Si2 Eu4 O5 32.3(84) 1_565 3_655
Si2 Eu4 O6 109.9(30) 1_565 4_566
Si2 Eu4 O7 33.1(84) 1_565 3_655
Si2 Eu4 O7 67.6(31) 1_565 4_565
Si2 Eu4 O8 107.5(29) 1_565 4_565
Si2 Eu4 O10 96.3(25) 1_565 1_556
Si2 Eu4 O11 97.7(24) 1_565 1_555
O5 Eu4 O6 137.1(80) 3_655 4_566
O5 Eu4 O7 65.3(40) 3_655 3_655
O5 Eu4 O7 70.1(35) 3_655 4_565
O5 Eu4 O8 123.5(56) 3_655 4_565
O5 Eu4 O9 145.2(96) 3_655 2_765
O5 Eu4 O10 78.3(33) 3_655 1_556
O5 Eu4 O11 68.1(41) 3_655 1_555
O6 Eu4 O7 82.5(31) 4_566 3_655
O6 Eu4 O7 124.7(60) 4_566 4_565
O6 Eu4 O8 77.2(35) 4_566 4_565
O6 Eu4 O9 73.9(34) 4_566 2_765
O6 Eu4 O10 93.1(32) 4_566 1_556
O6 Eu4 O11 152(15) 4_566 1_555
O7 Eu4 O7 68.4(41) 3_655 4_565
O7 Eu4 O8 83.8(29) 3_655 4_565
O7 Eu4 O9 148(11) 3_655 2_765
O7 Eu4 O10 116.8(49) 3_655 1_556
O7 Eu4 O11 125.1(60) 3_655 1_555
O7 Eu4 O8 54.4(66) 4_565 4_565
O7 Eu4 O9 108.5(32) 4_565 2_765
O7 Eu4 O10 142(11) 4_565 1_556
O7 Eu4 O11 70.1(41) 4_565 1_555
O8 Eu4 O9 70.9(38) 4_565 2_765
O8 Eu4 O11 99.5(35) 4_565 1_555
O9 Eu4 O10 85.6(29) 2_765 1_556
O9 Eu4 O11 78.7(31) 2_765 1_555
O10 Eu4 O11 78.8(36) 1_556 1_555
O1 Eu5 O2 70.5(41) 1_555 1_556
O1 Eu5 O3 79.5(30) 1_555 3_655
O1 Eu5 O4 116.2(46) 1_555 1_556
O1 Eu5 O8 101.5(35) 1_555 1_555
O1 Eu5 O9 118.7(51) 1_555 3_655
O1 Eu5 O12 72.2(35) 1_555 3_655
O2 Eu5 O3 84.4(27) 1_556 3_655
O2 Eu5 O4 53.6(64) 1_556 1_556
O2 Eu5 O6 105.7(36) 1_556 1_556
O2 Eu5 O9 126.9(64) 1_556 3_655
O2 Eu5 O12 83.4(27) 1_556 3_655
O3 Eu5 O4 118.3(43) 3_655 1_556
O3 Eu5 O6 91.2(27) 3_655 1_556
O3 Eu5 O8 79.2(31) 3_655 1_555
O3 Eu5 O9 147(11) 3_655 3_655
O3 Eu5 O12 152(12) 3_655 3_655
O4 Eu5 O6 65.5(44) 1_556 1_556
O4 Eu5 O8 140.2(99) 1_556 1_555
O4 Eu5 O9 80.5(25) 1_556 3_655
O4 Eu5 O12 73.3(32) 1_556 3_655
O6 Eu5 O8 79.6(34) 1_556 1_555
O6 Eu5 O9 71.1(38) 1_556 3_655
O6 Eu5 O12 116.8(45) 1_556 3_655
O8 Eu5 O9 70.1(40) 1_555 3_655
O8 Eu5 O12 109.1(38) 1_555 3_655
O9 Eu5 O12 56.4(53) 3_655 3_655
Si1 Eu6 O1 103.4(25) 1_565 4_465
Si1 Eu6 O2 104.3(25) 1_565 4_466
Si1 Eu6 O3 29.7(98) 1_565 2_665
Si1 Eu6 O4 31.2(81) 1_565 2_675
Si1 Eu6 O10 105.1(28) 1_565 4_466
Si1 Eu6 O11 107.9(30) 1_565 4_465
Si1 Eu6 O12 61.1(34) 1_565 4_466
O1 Eu6 O2 75.4(36) 4_465 4_466
O1 Eu6 O3 77.4(32) 4_465 2_665
O1 Eu6 O4 123.3(51) 4_465 2_675
O1 Eu6 O5 75.8(31) 4_465 2_665
O1 Eu6 O10 151(15) 4_465 4_466
O1 Eu6 O11 100.4(35) 4_465 4_465
O1 Eu6 O12 144(10) 4_465 4_466
O2 Eu6 O3 84.1(27) 4_466 2_665
O2 Eu6 O4 129.5(62) 4_466 2_675
O2 Eu6 O5 80.4(27) 4_466 2_665
O2 Eu6 O10 92.8(32) 4_466 4_466
O2 Eu6 O11 148(13) 4_466 4_465
O2 Eu6 O12 78.1(31) 4_466 4_466
O3 Eu6 O4 60.2(44) 2_665 2_675
O3 Eu6 O5 152(13) 2_665 2_665
O3 Eu6 O10 128.4(69) 2_665 4_466
O3 Eu6 O11 127.1(66) 2_665 4_465
O3 Eu6 O12 76.8(28) 2_665 4_466
O4 Eu6 O5 145.6(94) 2_675 2_665
O4 Eu6 O10 84.6(29) 2_675 4_466
O4 Eu6 O11 80.2(30) 2_675 4_465
O4 Eu6 O12 60.7(44) 2_675 4_466
O5 Eu6 O10 76.3(33) 2_665 4_466
O5 Eu6 O11 67.5(41) 2_665 4_465
O5 Eu6 O12 122.3(46) 2_665 4_466
O10 Eu6 O11 75.4(40) 4_466 4_465
O10 Eu6 O12 52.4(66) 4_466 4_466
O11 Eu6 O12 114.6(43) 4_465 4_466
O1 Si1 Ca3 73.8(42) 2_665 1_555
O1 Si1 Ca6 127.8(57) 2_665 1_545
O1 Si1 Sr3 73.8(42) 2_665 1_555
O1 Si1 Sr6 127.8(57) 2_665 1_545
O1 Si1 Eu3 73.8(42) 2_665 1_555
O1 Si1 Eu6 127.8(57) 2_665 1_545
O1 Si1 O2 109.4(55) 2_665 2_665
O1 Si1 O3 108.4(50) 2_665 2_655
O1 Si1 O4 115.2(63) 2_665 2_665
O1 Si1 O12 71.6(46) 2_665 4_456
O2 Si1 Ca3 61.7(50) 2_665 1_555
O2 Si1 Ca6 121.8(50) 2_665 1_545
O2 Si1 Sr3 61.7(50) 2_665 1_555
O2 Si1 Sr6 121.8(50) 2_665 1_545
O2 Si1 Eu3 61.7(50) 2_665 1_555
O2 Si1 Eu6 121.8(50) 2_665 1_545
O2 Si1 O3 89.9(43) 2_665 2_655
O2 Si1 O4 104.5(52) 2_665 2_665
O3 Si1 Ca3 56.4(56) 2_655 1_555
O3 Si1 Ca6 64.7(42) 2_655 1_545
O3 Si1 Sr3 56.4(56) 2_655 1_555
O3 Si1 Sr6 64.7(42) 2_655 1_545
O3 Si1 Eu3 56.4(56) 2_655 1_555
O3 Si1 Eu6 64.7(42) 2_655 1_545
O3 Si1 O4 125.4(72) 2_655 2_665
O3 Si1 O12 97.1(36) 2_655 4_456
O4 Si1 Ca6 62.9(43) 2_665 1_545
O4 Si1 Sr6 62.9(43) 2_665 1_545
O4 Si1 Eu6 62.9(43) 2_665 1_545
O4 Si1 O12 68.7(49) 2_665 4_456
O12 Si1 Ca3 125.2(42) 4_456 1_555
O12 Si1 Ca6 59.1(38) 4_456 1_545
O12 Si1 Sr3 125.2(42) 4_456 1_555
O12 Si1 Sr6 59.1(38) 4_456 1_545
O12 Si1 Eu3 125.2(42) 4_456 1_555
O12 Si1 Eu6 59.1(38) 4_456 1_545
O5 Si2 Ca4 58.3(48) 3_645 1_545
O5 Si2 Sr4 58.3(48) 3_645 1_545
O5 Si2 Eu4 58.3(48) 3_645 1_545
O5 Si2 O6 108.1(48) 3_645 3_645
O5 Si2 O7 112.4(52) 3_645 3_645
O5 Si2 O8 121.7(65) 3_645 3_645
O6 Si2 Ca4 130.4(62) 3_645 1_545
O6 Si2 Sr4 130.4(62) 3_645 1_545
O6 Si2 Eu4 130.4(62) 3_645 1_545
O6 Si2 O7 108.6(55) 3_645 3_645
O6 Si2 O8 100.2(48) 3_645 3_645
O7 Si2 Ca4 54.6(56) 3_645 1_545
O7 Si2 Sr4 54.6(56) 3_645 1_545
O7 Si2 Eu4 54.6(56) 3_645 1_545
O7 Si2 O8 104.6(55) 3_645 3_645
O8 Si2 Ca4 128.2(63) 3_645 1_545
O8 Si2 Sr4 128.2(63) 3_645 1_545
O8 Si2 Eu4 128.2(63) 3_645 1_545
O9 Si3 Ca2 51.1(57) 3_645 2_654
O9 Si3 Sr2 51.1(57) 3_645 2_654
O9 Si3 Eu2 51.1(57) 3_645 2_654
O9 Si3 O10 106.2(49) 3_645 3_645
O9 Si3 O11 117.7(59) 3_645 3_645
O9 Si3 O12 102.4(48) 3_645 3_645
O10 Si3 Ca2 62.1(53) 3_645 2_654
O10 Si3 Sr2 62.1(53) 3_645 2_654
O10 Si3 Eu2 62.1(53) 3_645 2_654
O10 Si3 O11 108.6(55) 3_645 3_645
O10 Si3 O12 98.5(50) 3_645 3_645
O11 Si3 O12 121.1(69) 3_645 3_645
O12 Si3 Ca2 84.4(32) 3_645 2_654
O12 Si3 Sr2 84.4(32) 3_645 2_654
O12 Si3 Eu2 84.4(32) 3_645 2_654

loop_
_geom_bond_atom_site_label_1
_geom_bond_atom_site_label_2
_geom_bond_distance
_geom_bond_site_symmetry_2
Ca1 O1 2.621(76) 1_545
Ca1 O1 2.926(76) 3_645
Ca1 O2 2.533(82) 1_546
Ca1 O3 2.924(67) .
Ca1 O3 2.642(67) 1_556
Ca1 O5 2.735(74) 3_645
Ca1 O8 3.028(95) 3_645
Ca1 O12 2.368(81) 3_645
Ca2 Si3 2.951(42) 2_655
Ca2 O4 2.257(80) 2_665
Ca2 O6 2.741(83) 2_665
Ca2 O8 2.861(85) 2_665
Ca2 O9 2.498(89) 3_645
Ca2 O9 2.310(65) 4_456
Ca2 O10 2.615(88) 4_456
Ca2 O11 2.882(83) 4_455
Ca3 O1 2.954(93) 2_665
Ca3 O2 2.631(91) 2_665
Ca3 O3 2.488(82) 2_655
Ca3 O5 3.027(56) 4_455
Ca3 O5 2.542(56) 4_456
Ca3 O7 2.378(82) 3_545
Ca3 O8 2.752(86) 4_455
Ca3 O10 2.614(89) 2_665
Ca3 O11 2.714(84) 2_665
Ca4 O5 2.486(74) 3_655
Ca4 O6 2.482(89) 4_566
Ca4 O7 2.383(76) 3_655
Ca4 O7 2.857(96) 4_565
Ca4 O8 2.564(97) 4_565
Ca4 O9 2.619(73) 2_765
Ca4 O10 2.331(96) 1_556
Ca4 O11 2.373(93) .
Ca5 O1 2.469(93) .
Ca5 O2 2.634(93) 1_556
Ca5 O3 2.433(71) 3_655
Ca5 O4 2.851(89) 1_556
Ca5 O6 2.492(88) 1_556
Ca5 O8 2.431(95) .
Ca5 O9 2.779(88) 3_655
Ca5 O12 2.397(76) 3_655
Ca6 O1 2.373(87) 4_465
Ca6 O2 2.448(90) 4_466
Ca6 O3 2.634(83) 2_665
Ca6 O4 2.593(68) 2_675
Ca6 O5 2.471(75) 2_665
Ca6 O10 2.457(99) 4_466
Ca6 O11 2.422(98) 4_465
Ca6 O12 2.884(77) 4_466
Sr1 O1 2.621(76) 1_545
Sr1 O1 2.926(76) 3_645
Sr1 O2 2.533(82) 1_546
Sr1 O3 2.924(67) .
Sr1 O3 2.642(67) 1_556
Sr1 O5 2.735(74) 3_645
Sr1 O8 3.028(95) 3_645
Sr1 O12 2.368(81) 3_645
Sr2 O4 2.257(80) 2_665
Sr2 O6 2.741(83) 2_665
Sr2 O8 2.861(85) 2_665
Sr2 O9 2.498(89) 3_645
Sr2 O9 2.310(65) 4_456
Sr2 O10 2.615(88) 4_456
Sr2 O11 2.882(83) 4_455
Sr3 O1 2.954(93) 2_665
Sr3 O2 2.631(91) 2_665
Sr3 O3 2.488(82) 2_655
Sr3 O5 3.027(56) 4_455
Sr3 O5 2.542(56) 4_456
Sr3 O7 2.378(82) 3_545
Sr3 O8 2.752(86) 4_455
Sr3 O10 2.614(89) 2_665
Sr3 O11 2.714(84) 2_665
Sr4 O5 2.486(74) 3_655
Sr4 O6 2.482(89) 4_566
Sr4 O7 2.383(76) 3_655
Sr4 O7 2.857(96) 4_565
Sr4 O8 2.564(97) 4_565
Sr4 O9 2.619(73) 2_765
Sr4 O10 2.331(96) 1_556
Sr4 O11 2.373(93) .
Sr5 O1 2.469(93) .
Sr5 O2 2.634(93) 1_556
Sr5 O3 2.433(71) 3_655
Sr5 O4 2.851(89) 1_556
Sr5 O6 2.492(88) 1_556
Sr5 O8 2.431(95) .
Sr5 O9 2.779(88) 3_655
Sr5 O12 2.397(76) 3_655
Sr6 O1 2.373(87) 4_465
Sr6 O2 2.448(90) 4_466
Sr6 O3 2.634(83) 2_665
Sr6 O4 2.593(68) 2_675
Sr6 O5 2.471(75) 2_665
Sr6 O10 2.457(99) 4_466
Sr6 O11 2.422(98) 4_465
Sr6 O12 2.884(77) 4_466
Eu1 O1 2.621(76) 1_545
Eu1 O1 2.926(76) 3_645
Eu1 O2 2.533(82) 1_546
Eu1 O3 2.924(67) .
Eu1 O3 2.642(67) 1_556
Eu1 O5 2.735(74) 3_645
Eu1 O8 3.028(95) 3_645
Eu1 O12 2.368(81) 3_645
Eu2 O4 2.257(80) 2_665
Eu2 O6 2.741(83) 2_665
Eu2 O8 2.861(85) 2_665
Eu2 O9 2.498(89) 3_645
Eu2 O9 2.310(65) 4_456
Eu2 O10 2.615(88) 4_456
Eu2 O11 2.882(83) 4_455
Eu3 O1 2.954(93) 2_665
Eu3 O2 2.631(91) 2_665
Eu3 O3 2.488(82) 2_655
Eu3 O5 3.027(56) 4_455
Eu3 O5 2.542(56) 4_456
Eu3 O7 2.378(82) 3_545
Eu3 O8 2.752(86) 4_455
Eu3 O10 2.614(89) 2_665
Eu3 O11 2.714(84) 2_665
Eu4 Si2 2.923(38) 1_565
Eu4 O5 2.486(74) 3_655
Eu4 O6 2.482(89) 4_566
Eu4 O7 2.383(76) 3_655
Eu4 O7 2.857(96) 4_565
Eu4 O8 2.564(97) 4_565
Eu4 O9 2.619(73) 2_765
Eu4 O10 2.331(96) 1_556
Eu4 O11 2.373(93) .
Eu5 O1 2.469(93) .
Eu5 O2 2.634(93) 1_556
Eu5 O3 2.433(71) 3_655
Eu5 O4 2.851(89) 1_556
Eu5 O6 2.492(88) 1_556
Eu5 O8 2.431(95) .
Eu5 O9 2.779(88) 3_655
Eu5 O12 2.397(76) 3_655
Eu6 O1 2.373(87) 4_465
Eu6 O2 2.448(90) 4_466
Eu6 O3 2.634(83) 2_665
Eu6 O4 2.593(68) 2_675
Eu6 O5 2.471(75) 2_665
Eu6 O10 2.457(99) 4_466
Eu6 O11 2.422(98) 4_465
Eu6 O12 2.884(77) 4_466
Si1 O1 1.575(88) 2_665
Si1 O2 1.629(96) 2_665
Si1 O3 1.442(78) 2_655
Si1 O4 1.509(84) 2_665
Si1 O12 2.944(82) 4_456
Si2 O5 1.564(79) 3_645
Si2 O6 1.618(87) 3_645
Si2 O7 1.597(88) 3_645
Si2 O8 1.554(97) 3_645
Si3 O9 1.591(80) 3_645
Si3 O10 1.576(95) 3_645
Si3 O11 1.581(90) 3_645
Si3 O12 1.578(88) 3_645
